data_7125237
loop_
_publ_author_name
'Adows, Hadeel'
'Zhao, Yuming'

_publ_section_title
;
 Redox interactions of Au(iii) with carboxylated dithiafulvenes and
 tetrathiafulvalene analogues in polar organic media.
;
_journal_issue 89
_journal_name_full 'Chemical communications (Cambridge, England)'
_journal_page_first 13101
_journal_page_last 13104
_journal_paper_doi 10.1039/c6cc07769b
_journal_volume 52
_journal_year 2016
_chemical_formula_moiety 'C16 H16 O4 S4'
_chemical_formula_sum 'C16 H16 O4 S4'
_chemical_formula_weight 400.53
_space_group_crystal_system triclinic
_space_group_IT_number 2
_space_group_name_Hall '-P 1'
_space_group_name_H-M_alt 'P -1'
_atom_sites_solution_hydrogens geom
_atom_sites_solution_primary direct
_audit_creation_date 2016-04-15
_audit_creation_method
;
Olex2 1.2
(compiled 2016.02.19 svn.r3266 for OlexSys, GUI svn.r5155)
;
_audit_update_record
;
2016-09-11 deposited with the CCDC.
2016-10-11 downloaded from the CCDC.
;
_cell_angle_alpha 106.268(5)
_cell_angle_beta 100.626(6)
_cell_angle_gamma 91.743(5)
_cell_formula_units_Z 2
_cell_length_a 7.6541(6)
_cell_length_b 9.3183(4)
_cell_length_c 12.9177(9)
_cell_measurement_reflns_used 2883
_cell_measurement_temperature 172.9(2)
_cell_measurement_theta_max 61.4210
_cell_measurement_theta_min 3.6340
_cell_volume 865.98(10)
_computing_cell_refinement 'CrysAlisPro 1.171.38.41 (Rigaku OD, 2015)'
_computing_data_collection 'CrysAlisPro 1.171.38.41 (Rigaku OD, 2015)'
_computing_data_reduction 'CrysAlisPro 1.171.38.41 (Rigaku OD, 2015)'
_computing_molecular_graphics 'Olex2 (Dolomanov et al., 2009)'
_computing_publication_material 'Olex2 (Dolomanov et al., 2009)'
_computing_structure_refinement 'ShelXL (Sheldrick, 2015)'
_computing_structure_solution 'ShelXS (Sheldrick, 2008)'
_diffrn_ambient_environment N~2~
_diffrn_ambient_temperature 172.9(2)
_diffrn_detector 'CCD plate'
_diffrn_detector_area_resol_mean 10.6144
_diffrn_detector_type Atlas
_diffrn_measured_fraction_theta_full 0.822
_diffrn_measured_fraction_theta_max 0.958
_diffrn_measurement_details
;
List of Runs (angles in degrees, time in seconds):

  # Type    Start    End  Width  t~exp~   \w     \q     \k     \f   Frames
#--------------------------------------------------------------------------
  1  \w    -23.00  42.00   1.00    1.00    --    0.00  38.00 -30.00   65
  2  \w     46.00  73.00   1.00    1.00    --    0.00  38.00 -30.00   27
  3  \w     87.00 155.00   1.00    1.00    --   82.59  61.00 120.00   68
  4  \w     32.00 160.00   1.00    1.00    --   82.59  15.00  90.00  128
  5  \w     23.00 117.00   1.00    1.00    --   82.59-125.00-120.00   94
  6  \w     14.00 108.00   1.00    1.00    --   82.59 -61.00  60.00   94
  7  \w     13.00 114.00   1.00    1.00    --   82.59 -77.00 -60.00  101
  8  \w     11.00  87.00   1.00    1.00    --   82.59 -61.00-150.00   76
  9  \w    -89.00 -39.00   1.00    1.00    --    0.00-178.00  30.00   50
;
_diffrn_measurement_device 'four-circle diffractometer'
_diffrn_measurement_device_type 'SuperNova, Dual, Cu at zero, Atlas'
_diffrn_measurement_method '\w scans'
_diffrn_orient_matrix_type 'CrysAlisPro convention (1999,Acta A55,543-557)'
_diffrn_orient_matrix_UB_11 -0.1571137000
_diffrn_orient_matrix_UB_12 -0.0145802000
_diffrn_orient_matrix_UB_13 0.0567623000
_diffrn_orient_matrix_UB_21 -0.1197396000
_diffrn_orient_matrix_UB_22 0.0684031000
_diffrn_orient_matrix_UB_23 -0.0801435000
_diffrn_orient_matrix_UB_31 -0.0568694000
_diffrn_orient_matrix_UB_32 -0.1580985000
_diffrn_orient_matrix_UB_33 -0.0802459000
_diffrn_radiation_monochromator mirror
_diffrn_radiation_probe x-ray
_diffrn_radiation_type CuK\a
_diffrn_radiation_wavelength 1.54184
_diffrn_reflns_av_R_equivalents 0.0206
_diffrn_reflns_av_unetI/netI 0.0301
_diffrn_reflns_Laue_measured_fraction_full 0.822
_diffrn_reflns_Laue_measured_fraction_max 0.958
_diffrn_reflns_limit_h_max 8
_diffrn_reflns_limit_h_min -7
_diffrn_reflns_limit_k_max 6
_diffrn_reflns_limit_k_min -10
_diffrn_reflns_limit_l_max 14
_diffrn_reflns_limit_l_min -14
_diffrn_reflns_number 3842
_diffrn_reflns_point_group_measured_fraction_full 0.822
_diffrn_reflns_point_group_measured_fraction_max 0.958
_diffrn_reflns_theta_full 67.684
_diffrn_reflns_theta_max 61.536
_diffrn_reflns_theta_min 3.639
_diffrn_source 'micro-focus sealed X-ray tube'
_diffrn_source_type 'SuperNova (Cu) X-ray Source'
_exptl_absorpt_coefficient_mu 5.207
_exptl_absorpt_correction_T_max 0.647
_exptl_absorpt_correction_T_min 0.458
_exptl_absorpt_correction_type analytical
_exptl_absorpt_process_details
;
CrysAlisPro 1.171.38.41 (Rigaku Oxford Diffraction, 2015)
Analytical numeric absorption correction using a multifaceted crystal
			model based on expressions derived by R.C. Clark & J.S. Reid.
(Clark, R. C. & Reid, J. S. (1995). Acta Cryst. A51, 887-897)
Empirical absorption correction using spherical harmonics,
 implemented in SCALE3 ABSPACK scaling algorithm.
;
_exptl_crystal_colour 'clear light yellow'
_exptl_crystal_colour_lustre clear
_exptl_crystal_colour_modifier light
_exptl_crystal_colour_primary yellow
_exptl_crystal_density_diffrn 1.536
_exptl_crystal_description block
_exptl_crystal_F_000 416
_exptl_crystal_recrystallization_method 'crystalliozed from hexane/DCM/ether'
_exptl_crystal_size_max 0.22
_exptl_crystal_size_mid 0.168
_exptl_crystal_size_min 0.104
_refine_diff_density_max 0.294
_refine_diff_density_min -0.333
_refine_diff_density_rms 0.066
_refine_ls_extinction_method none
_refine_ls_goodness_of_fit_ref 1.054
_refine_ls_hydrogen_treatment constr
_refine_ls_matrix_type full
_refine_ls_number_parameters 221
_refine_ls_number_reflns 2578
_refine_ls_number_restraints 0
_refine_ls_restrained_S_all 1.054
_refine_ls_R_factor_all 0.0399
_refine_ls_R_factor_gt 0.0367
_refine_ls_shift/su_max 0.001
_refine_ls_shift/su_mean 0.000
_refine_ls_structure_factor_coef Fsqd
_refine_ls_weighting_details 'w=1/[\s^2^(Fo^2^)+(0.0717P)^2^+0.0258P] where P=(Fo^2^+2Fc^2^)/3'
_refine_ls_weighting_scheme calc
_refine_ls_wR_factor_gt 0.0995
_refine_ls_wR_factor_ref 0.1042
_reflns_Friedel_coverage 0.000
_reflns_number_gt 2333
_reflns_number_total 2578
_reflns_threshold_expression 'I > 2\s(I)'
_cod_data_source_file c6cc07769b2.cif
_cod_data_source_block 16tyk-rt01
_cod_database_code 7125237
_shelxl_version_number 2014/6
_chemical_oxdiff_formula 'C16 H16 O4 S4'
_shelx_space_group_comment
;
The symmetry employed for this shelxl refinement is uniquely defined
by the following loop, which should always be used as a source of
symmetry information in preference to the above space-group names.
They are only intended as comments.
;
_reflns_odcompleteness_completeness 94.02
_reflns_odcompleteness_iscentric 1
_reflns_odcompleteness_theta 62.05
_olex2_refinement_description
;
1. Fixed Uiso
 At 1.2 times of:
  All C(H) groups
 At 1.5 times of:
  All C(H,H,H) groups
2.a Aromatic/amide H refined with riding coordinates:
 C1(H1), C22(H22), C24(H24), C26(H26)
2.b Idealised Me refined as rotating group:
 C2(H2A,H2B,H2C), C3(H3A,H3B,H3C), C5(H5A,H5B,H5C), C7(H7A,H7B,H7C)
;
_olex2_date_sample_data_collection 2016-04-11
_olex2_date_sample_submission 2016-04-06
_olex2_exptl_crystal_mounting_method 'mounted on a loop'
_olex2_submission_original_sample_id 9H
_olex2_submission_special_instructions 'No special instructions were received'
_oxdiff_exptl_absorpt_empirical_details
;
Empirical correction (ABSPACK) includes:
- Absorption correction using spherical harmonics
- Frame scaling
- Detector area scaling
;
_oxdiff_exptl_absorpt_empirical_full_max 1.333
_oxdiff_exptl_absorpt_empirical_full_min 0.776

loop_
_space_group_symop_operation_xyz
'x, y, z'
'-x, -y, -z'

loop_
_atom_site_label
_atom_site_type_symbol
_atom_site_fract_x
_atom_site_fract_y
_atom_site_fract_z
_atom_site_U_iso_or_equiv
_atom_site_adp_type
_atom_site_occupancy
_atom_site_site_symmetry_order
_atom_site_calc_flag
_atom_site_refinement_flags_posn
S1 S 1.29343(9) 1.31520(7) 0.40005(5) 0.0354(2) Uani 1 1 d .
S2 S 1.14339(9) 1.17469(6) 0.13257(5) 0.0308(2) Uani 1 1 d .
S12 S 1.16911(8) 1.01433(6) 0.41832(4) 0.02816(19) Uani 1 1 d .
S15 S 1.03332(8) 0.88965(6) 0.18097(4) 0.02547(19) Uani 1 1 d .
O1 O 0.5604(2) 0.27745(19) -0.07441(13) 0.0381(5) Uani 1 1 d .
O2 O 0.7231(2) 0.47920(17) -0.07659(12) 0.0294(4) Uani 1 1 d .
O3 O 0.7884(2) 0.26478(18) 0.41740(13) 0.0331(4) Uani 1 1 d .
O4 O 0.6675(2) 0.10949(16) 0.25090(13) 0.0288(4) Uani 1 1 d .
C1 C 1.0107(3) 0.7338(2) 0.33484(17) 0.0220(5) Uani 1 1 d .
H1 H 1.0429 0.7386 0.4088 0.026 Uiso 1 1 calc R
C2 C 1.4205(3) 1.3064(3) 0.5296(2) 0.0354(6) Uani 1 1 d .
H2A H 1.5117 1.2389 0.5166 0.053 Uiso 1 1 calc GR
H2B H 1.3429 1.2710 0.5694 0.053 Uiso 1 1 calc GR
H2C H 1.4748 1.4046 0.5719 0.053 Uiso 1 1 calc GR
C3 C 1.2857(3) 1.0675(3) 0.0489(2) 0.0359(6) Uani 1 1 d .
H3A H 1.2221 0.9738 0.0040 0.054 Uiso 1 1 calc GR
H3B H 1.3899 1.0486 0.0956 0.054 Uiso 1 1 calc GR
H3C H 1.3207 1.1229 0.0026 0.054 Uiso 1 1 calc GR
C4 C 0.6667(3) 0.3840(2) -0.02714(18) 0.0229(5) Uani 1 1 d .
C5 C 0.6494(3) 0.4430(3) -0.19358(18) 0.0299(5) Uani 1 1 d .
H5A H 0.6833 0.3466 -0.2306 0.045 Uiso 1 1 calc GR
H5B H 0.6945 0.5179 -0.2223 0.045 Uiso 1 1 calc GR
H5C H 0.5217 0.4405 -0.2052 0.045 Uiso 1 1 calc GR
C6 C 0.7474(3) 0.2392(2) 0.31888(18) 0.0232(5) Uani 1 1 d .
C7 C 0.6288(3) -0.0056(3) 0.3010(2) 0.0292(5) Uani 1 1 d .
H7A H 0.5720 -0.0940 0.2447 0.044 Uiso 1 1 calc GR
H7B H 0.5507 0.0301 0.3512 0.044 Uiso 1 1 calc GR
H7C H 0.7379 -0.0293 0.3403 0.044 Uiso 1 1 calc GR
C11 C 1.0627(3) 0.8575(2) 0.31004(17) 0.0208(5) Uani 1 1 d .
C13 C 1.1988(3) 1.1307(2) 0.33662(18) 0.0235(5) Uani 1 1 d .
C14 C 1.1376(3) 1.0745(2) 0.22810(19) 0.0235(5) Uani 1 1 d .
C21 C 0.9125(3) 0.5940(2) 0.26459(18) 0.0210(5) Uani 1 1 d .
C22 C 0.8785(3) 0.4844(2) 0.31643(18) 0.0213(5) Uani 1 1 d .
H22 H 0.9228 0.5034 0.3915 0.026 Uiso 1 1 calc R
C23 C 0.7806(3) 0.3493(2) 0.25838(17) 0.0211(5) Uani 1 1 d .
C24 C 0.7136(3) 0.3187(2) 0.14630(18) 0.0222(5) Uani 1 1 d .
H24 H 0.6467 0.2284 0.1073 0.027 Uiso 1 1 calc R
C25 C 0.7468(3) 0.4236(2) 0.09251(17) 0.0207(5) Uani 1 1 d .
C26 C 0.8467(3) 0.5596(2) 0.15064(18) 0.0225(5) Uani 1 1 d .
H26 H 0.8700 0.6281 0.1135 0.027 Uiso 1 1 calc R

loop_
_atom_site_aniso_label
_atom_site_aniso_U_11
_atom_site_aniso_U_22
_atom_site_aniso_U_33
_atom_site_aniso_U_23
_atom_site_aniso_U_13
_atom_site_aniso_U_12
S1 0.0451(4) 0.0252(4) 0.0295(4) 0.0070(3) -0.0043(3) -0.0117(3)
S2 0.0460(4) 0.0235(3) 0.0246(3) 0.0107(3) 0.0060(3) 0.0011(3)
S12 0.0364(4) 0.0266(3) 0.0174(3) 0.0054(3) -0.0012(2) -0.0100(3)
S15 0.0352(3) 0.0225(3) 0.0168(3) 0.0060(2) 0.0010(2) -0.0032(2)
O1 0.0506(11) 0.0347(10) 0.0231(9) 0.0083(8) -0.0034(8) -0.0164(9)
O2 0.0429(10) 0.0268(9) 0.0154(8) 0.0059(7) -0.0001(7) -0.0065(7)
O3 0.0441(10) 0.0341(9) 0.0192(9) 0.0101(7) -0.0003(7) -0.0079(8)
O4 0.0438(10) 0.0201(8) 0.0210(9) 0.0082(7) 0.0007(7) -0.0029(7)
C1 0.0254(11) 0.0244(12) 0.0140(11) 0.0047(9) 0.0000(9) 0.0000(9)
C2 0.0400(15) 0.0350(14) 0.0233(13) 0.0005(11) 0.0013(11) -0.0096(11)
C3 0.0281(13) 0.0550(17) 0.0302(14) 0.0214(12) 0.0063(10) 0.0021(11)
C4 0.0286(12) 0.0196(12) 0.0208(12) 0.0056(10) 0.0060(10) 0.0027(10)
C5 0.0391(13) 0.0335(14) 0.0163(11) 0.0068(10) 0.0048(10) 0.0012(11)
C6 0.0242(11) 0.0232(12) 0.0215(13) 0.0071(10) 0.0023(9) 0.0015(9)
C7 0.0382(14) 0.0233(12) 0.0278(13) 0.0138(10) 0.0014(10) -0.0029(10)
C11 0.0207(11) 0.0234(12) 0.0169(11) 0.0049(9) 0.0023(9) 0.0014(9)
C13 0.0241(11) 0.0232(12) 0.0230(12) 0.0073(10) 0.0037(9) 0.0001(9)
C14 0.0278(12) 0.0206(12) 0.0225(12) 0.0078(9) 0.0038(9) 0.0011(9)
C21 0.0222(11) 0.0204(11) 0.0197(11) 0.0053(9) 0.0027(9) 0.0024(9)
C22 0.0241(11) 0.0238(12) 0.0160(11) 0.0072(9) 0.0016(9) 0.0041(9)
C23 0.0233(11) 0.0201(11) 0.0209(12) 0.0071(9) 0.0046(9) 0.0045(9)
C24 0.0257(12) 0.0188(11) 0.0195(11) 0.0027(9) 0.0027(9) 0.0014(9)
C25 0.0245(11) 0.0203(11) 0.0162(11) 0.0035(9) 0.0039(9) 0.0036(9)
C26 0.0251(11) 0.0215(12) 0.0216(12) 0.0073(10) 0.0045(9) 0.0016(9)

loop_
_atom_type_symbol
_atom_type_description
_atom_type_scat_dispersion_real
_atom_type_scat_dispersion_imag
_atom_type_scat_source
C C 0.0181 0.0091 'International Tables Vol C Tables 4.2.6.8 and 6.1.1.4'
H H 0.0000 0.0000 'International Tables Vol C Tables 4.2.6.8 and 6.1.1.4'
O O 0.0492 0.0322 'International Tables Vol C Tables 4.2.6.8 and 6.1.1.4'
S S 0.3331 0.5567 'International Tables Vol C Tables 4.2.6.8 and 6.1.1.4'

loop_
_exptl_crystal_face_index_h
_exptl_crystal_face_index_k
_exptl_crystal_face_index_l
_exptl_crystal_face_perp_dist
-1 -6 -1 0.0876
0 -5 -3 0.0798
5 -1 0 0.0331
-5 0 -1 0.0700
-4 3 2 0.0557
0 0 8 0.1047
1 6 0 0.0743
0 1 -8 0.0568
0 -5 7 0.1181

loop_
_geom_angle_atom_site_label_1
_geom_angle_atom_site_label_2
_geom_angle_atom_site_label_3
_geom_angle
C13 S1 C2 103.36(11)
C14 S2 C3 101.22(11)
C13 S12 C11 96.77(10)
C11 S15 C14 96.50(10)
C4 O2 C5 114.80(17)
C6 O4 C7 116.49(17)
C11 C1 H1 114.8
C11 C1 C21 130.4(2)
C21 C1 H1 114.8
S1 C2 H2A 109.5
S1 C2 H2B 109.5
S1 C2 H2C 109.5
H2A C2 H2B 109.5
H2A C2 H2C 109.5
H2B C2 H2C 109.5
S2 C3 H3A 109.5
S2 C3 H3B 109.5
S2 C3 H3C 109.5
H3A C3 H3B 109.5
H3A C3 H3C 109.5
H3B C3 H3C 109.5
O1 C4 O2 123.3(2)
O1 C4 C25 123.42(19)
O2 C4 C25 113.31(19)
O2 C5 H5A 109.5
O2 C5 H5B 109.5
O2 C5 H5C 109.5
H5A C5 H5B 109.5
H5A C5 H5C 109.5
H5B C5 H5C 109.5
O3 C6 O4 124.1(2)
O3 C6 C23 124.1(2)
O4 C6 C23 111.85(18)
O4 C7 H7A 109.5
O4 C7 H7B 109.5
O4 C7 H7C 109.5
H7A C7 H7B 109.5
H7A C7 H7C 109.5
H7B C7 H7C 109.5
S15 C11 S12 112.85(12)
C1 C11 S12 118.62(17)
C1 C11 S15 128.50(17)
S12 C13 S1 119.21(13)
C14 C13 S1 123.65(18)
C14 C13 S12 117.03(18)
S2 C14 S15 118.60(13)
C13 C14 S2 124.48(18)
C13 C14 S15 116.82(18)
C22 C21 C1 116.61(19)
C26 C21 C1 125.90(19)
C26 C21 C22 117.5(2)
C21 C22 H22 119.2
C23 C22 C21 121.6(2)
C23 C22 H22 119.2
C22 C23 C6 118.77(19)
C22 C23 C24 120.0(2)
C24 C23 C6 121.2(2)
C23 C24 H24 120.1
C23 C24 C25 119.7(2)
C25 C24 H24 120.1
C24 C25 C4 116.49(19)
C24 C25 C26 120.4(2)
C26 C25 C4 123.09(19)
C21 C26 H26 119.6
C25 C26 C21 120.7(2)
C25 C26 H26 119.6

loop_
_geom_bond_atom_site_label_1
_geom_bond_atom_site_label_2
_geom_bond_distance
S1 C2 1.798(3)
S1 C13 1.752(2)
S2 C3 1.802(3)
S2 C14 1.749(2)
S12 C11 1.766(2)
S12 C13 1.748(2)
S15 C11 1.751(2)
S15 C14 1.768(2)
O1 C4 1.204(3)
O2 C4 1.333(3)
O2 C5 1.451(3)
O3 C6 1.205(3)
O4 C6 1.330(3)
O4 C7 1.449(3)
C1 H1 0.9300
C1 C11 1.348(3)
C1 C21 1.453(3)
C2 H2A 0.9600
C2 H2B 0.9600
C2 H2C 0.9600
C3 H3A 0.9600
C3 H3B 0.9600
C3 H3C 0.9600
C4 C25 1.489(3)
C5 H5A 0.9600
C5 H5B 0.9600
C5 H5C 0.9600
C6 C23 1.495(3)
C7 H7A 0.9600
C7 H7B 0.9600
C7 H7C 0.9600
C13 C14 1.338(3)
C21 C22 1.411(3)
C21 C26 1.406(3)
C22 H22 0.9300
C22 C23 1.384(3)
C23 C24 1.388(3)
C24 H24 0.9300
C24 C25 1.391(3)
C25 C26 1.397(3)
C26 H26 0.9300

loop_
_geom_torsion_atom_site_label_1
_geom_torsion_atom_site_label_2
_geom_torsion_atom_site_label_3
_geom_torsion_atom_site_label_4
_geom_torsion
S1 C13 C14 S2 0.5(3)
S1 C13 C14 S15 -175.89(12)
S12 C13 C14 S2 176.63(12)
S12 C13 C14 S15 0.3(3)
O1 C4 C25 C24 9.2(3)
O1 C4 C25 C26 -169.2(2)
O2 C4 C25 C24 -171.44(19)
O2 C4 C25 C26 10.2(3)
O3 C6 C23 C22 6.1(3)
O3 C6 C23 C24 -173.1(2)
O4 C6 C23 C22 -173.78(18)
O4 C6 C23 C24 7.0(3)
C1 C21 C22 C23 177.65(19)
C1 C21 C26 C25 -177.0(2)
C2 S1 C13 S12 24.31(17)
C2 S1 C13 C14 -159.6(2)
C3 S2 C14 S15 -66.12(15)
C3 S2 C14 C13 117.6(2)
C4 C25 C26 C21 177.1(2)
C5 O2 C4 O1 -1.4(3)
C5 O2 C4 C25 179.31(17)
C6 C23 C24 C25 179.93(19)
C7 O4 C6 O3 0.1(3)
C7 O4 C6 C23 -179.96(18)
C11 S12 C13 S1 176.99(14)
C11 S12 C13 C14 0.7(2)
C11 S15 C14 S2 -177.64(13)
C11 S15 C14 C13 -1.0(2)
C11 C1 C21 C22 -180.0(2)
C11 C1 C21 C26 -1.0(4)
C13 S12 C11 S15 -1.33(14)
C13 S12 C11 C1 -179.48(18)
C14 S15 C11 S12 1.43(14)
C14 S15 C11 C1 179.4(2)
C21 C1 C11 S12 175.93(18)
C21 C1 C11 S15 -1.9(4)
C21 C22 C23 C6 -179.12(19)
C21 C22 C23 C24 0.1(3)
C22 C21 C26 C25 2.0(3)
C22 C23 C24 C25 0.7(3)
C23 C24 C25 C4 -178.63(19)
C23 C24 C25 C26 -0.2(3)
C24 C25 C26 C21 -1.2(3)
C26 C21 C22 C23 -1.4(3)

loop_
_exptl_oxdiff_crystal_face_indexfrac_h
_exptl_oxdiff_crystal_face_indexfrac_k
_exptl_oxdiff_crystal_face_indexfrac_l
_exptl_oxdiff_crystal_face_x
_exptl_oxdiff_crystal_face_y
_exptl_oxdiff_crystal_face_z
-0.5919 -5.5187 -0.6313 0.1376 -0.2560 0.9568
0.2028 -4.7926 -2.9744 -0.1308 -0.1137 0.9849
4.8715 -0.7864 0.0574 -0.7506 -0.6417 -0.1573
-4.7388 -0.2268 -0.6762 0.7095 0.6061 0.3596
-3.9845 3.4818 1.7282 0.6733 0.5768 -0.4626
0.4465 -0.0723 7.7358 0.3700 -0.6784 -0.6347
0.5708 5.6912 -0.0239 -0.1740 0.3229 -0.9303
-0.3904 0.7710 -7.9768 -0.4027 0.7388 0.5404
-0.1015 -4.8732 6.6224 0.4629 -0.8519 0.2448
